data_7026295
loop_
_publ_author_name
'Biswas, Chaitali'
'Drew, Michael G. B.'
'Ruiz, Eliseo'
'Estrader, Marta'
'Diaz, Carmen'
'Ghosh, Ashutosh'

_publ_section_title
;
 Synthesis, crystal structure and magnetic properties of three
 unprecedented tri-nuclear and one very rare tetra-nuclear copper(II)
 Schiff-base complexes supported by mixed azido/phenoxo/nitrato or acetato
 bridges.
;
_journal_issue 32
_journal_name_full 'Dalton transactions (Cambridge, England : 2003)'
_journal_page_first 7474
_journal_page_last 7484
_journal_paper_doi 10.1039/c0dt00331j
_journal_volume 39
_journal_year 2010
_chemical_formula_sum 'C26 H42 B2 Cu3 F8 N10 O4'
_chemical_formula_weight 922.94
_chemical_name_systematic
;

?

;
_space_group_IT_number 14
_symmetry_cell_setting monoclinic
_symmetry_space_group_name_Hall '-P 2yn'
_symmetry_space_group_name_H-M 'P 1 21/n 1'
_atom_sites_solution_hydrogens geom
_atom_sites_solution_primary direct
_atom_sites_solution_secondary difmap
_audit_creation_method SHELXL-97
_cell_angle_alpha 90.00
_cell_angle_beta 98.918(6)
_cell_angle_gamma 90.00
_cell_formula_units_Z 2
_cell_length_a 11.0620(11)
_cell_length_b 12.1832(12)
_cell_length_c 13.4652(10)
_cell_measurement_reflns_used 10477
_cell_measurement_temperature 150(2)
_cell_measurement_theta_max 30.00
_cell_measurement_theta_min 2.50
_cell_volume 1792.8(3)
_computing_cell_refinement 'Crysalis, Oxford Diffraction'
_computing_data_collection 'Crysalis, Oxford Diffraction'
_computing_data_reduction 'Crysalis, Oxford Diffraction'
_computing_molecular_graphics PLATON(Spek,2004)
_computing_structure_refinement 'SHELXL-97 (Sheldrick, 1997)'
_computing_structure_solution 'SHELXS-97 (Sheldrick, 1997)'
_diffrn_ambient_temperature 150(2)
_diffrn_measured_fraction_theta_full 0.979
_diffrn_measured_fraction_theta_max 0.979
_diffrn_measurement_device 'Oxford Diffaction X-Calibur System'
_diffrn_measurement_method '321 frames, counting time 10 s.'
_diffrn_radiation_monochromator graphite
_diffrn_radiation_source 'fine-focus sealed tube'
_diffrn_radiation_type MoK\a
_diffrn_radiation_wavelength 0.71073
_diffrn_reflns_av_R_equivalents 0.0682
_diffrn_reflns_av_sigmaI/netI 0.2627
_diffrn_reflns_limit_h_max 15
_diffrn_reflns_limit_h_min -7
_diffrn_reflns_limit_k_max 17
_diffrn_reflns_limit_k_min -12
_diffrn_reflns_limit_l_max 18
_diffrn_reflns_limit_l_min -17
_diffrn_reflns_number 10477
_diffrn_reflns_theta_full 30.00
_diffrn_reflns_theta_max 30.00
_diffrn_reflns_theta_min 2.50
_diffrn_standards_decay_% n/a
_diffrn_standards_interval_count n/a
_diffrn_standards_interval_time n/a
_diffrn_standards_number n/a
_exptl_absorpt_coefficient_mu 1.854
_exptl_absorpt_correction_T_max 1.000
_exptl_absorpt_correction_T_min 0.874
_exptl_absorpt_correction_type empirical
_exptl_absorpt_process_details 'ABSPACK, Oxford Diffraction Ltd'
_exptl_crystal_colour blue
_exptl_crystal_density_diffrn 1.710
_exptl_crystal_density_method 'not measured'
_exptl_crystal_description plate
_exptl_crystal_F_000 938
_exptl_crystal_size_max 0.22
_exptl_crystal_size_mid 0.21
_exptl_crystal_size_min 0.03
_refine_diff_density_max 0.851
_refine_diff_density_min -0.730
_refine_diff_density_rms 0.114
_refine_ls_extinction_method none
_refine_ls_goodness_of_fit_ref 0.737
_refine_ls_hydrogen_treatment mixed
_refine_ls_matrix_type full
_refine_ls_number_parameters 248
_refine_ls_number_reflns 5115
_refine_ls_number_restraints 3
_refine_ls_restrained_S_all 0.738
_refine_ls_R_factor_all 0.1358
_refine_ls_R_factor_gt 0.0533
_refine_ls_shift/su_max 0.001
_refine_ls_shift/su_mean 0.000
_refine_ls_structure_factor_coef Fsqd
_refine_ls_weighting_details
;

w=1/[\s^2^(Fo^2^)+(0.0520P)^2^+0.0000P] where P=(Fo^2^+2Fc^2^)/3

;
_refine_ls_weighting_scheme calc
_refine_ls_wR_factor_gt 0.1075
_refine_ls_wR_factor_ref 0.1179
_reflns_number_gt 1808
_reflns_number_total 5115
_reflns_threshold_expression >2sigma(I)
_cod_data_source_file c0dt00331j.txt
_cod_data_source_block 1
_cod_original_sg_symbol_H-M P21/n
_cod_database_code 7026295

loop_
_symmetry_equiv_pos_as_xyz
'x, y, z'
'-x+1/2, y+1/2, -z+1/2'
'-x, -y, -z'
'x-1/2, -y-1/2, z-1/2'

loop_
_atom_site_label
_atom_site_type_symbol
_atom_site_fract_x
_atom_site_fract_y
_atom_site_fract_z
_atom_site_U_iso_or_equiv
_atom_site_adp_type
_atom_site_occupancy
_atom_site_symmetry_multiplicity
_atom_site_calc_flag
_atom_site_refinement_flags
C12 C 0.0713(4) 0.7383(4) 0.4896(3) 0.0302(11) Uani 1 1 d .
C13 C 0.1633(4) 0.7248(4) 0.4313(3) 0.0347(11) Uani 1 1 d .
H13 H 0.1637 0.6621 0.3919 0.042 Uiso 1 1 calc R
C14 C 0.2543(4) 0.8022(4) 0.4303(3) 0.0376(12) Uani 1 1 d .
H14 H 0.3152 0.7922 0.3907 0.045 Uiso 1 1 calc R
C15 C 0.2531(4) 0.8954(4) 0.4897(4) 0.0427(13) Uani 1 1 d .
H15 H 0.3154 0.9471 0.4918 0.051 Uiso 1 1 calc R
C17 C 0.0673(4) 0.8354(4) 0.5467(3) 0.0312(11) Uani 1 1 d .
C18 C -0.0312(4) 0.8620(4) 0.6039(3) 0.0350(12) Uani 1 1 d .
C20 C -0.2367(4) 0.8467(4) 0.6413(3) 0.0382(12) Uani 1 1 d .
H20A H -0.2393 0.9258 0.6486 0.046 Uiso 1 1 calc R
H20B H -0.2223 0.8140 0.7078 0.046 Uiso 1 1 calc R
C21 C -0.3558(4) 0.8057(4) 0.5837(3) 0.0362(11) Uani 1 1 d .
H21A H -0.4201 0.8131 0.6247 0.043 Uiso 1 1 calc R
H21B H -0.3780 0.8494 0.5234 0.043 Uiso 1 1 calc R
C32 C -0.1653(5) 0.7018(4) 0.2748(4) 0.0549(15) Uani 1 1 d D
H32A H -0.0876 0.7386 0.2850 0.082 Uiso 1 1 calc R
H32B H -0.2087 0.7199 0.2095 0.082 Uiso 1 1 calc R
H32C H -0.1525 0.6239 0.2793 0.082 Uiso 1 1 calc R
N5 N -0.2522(3) 0.4692(3) 0.4185(3) 0.0311(9) Uani 1 1 d .
N6 N -0.3224(3) 0.4206(3) 0.3662(3) 0.0489(12) Uani 1 1 d .
C121 C -0.4488(4) 0.6586(4) 0.4787(3) 0.0380(12) Uani 1 1 d .
H12A H -0.5236 0.6740 0.5038 0.057 Uiso 1 1 calc R
H12B H -0.4451 0.5818 0.4634 0.057 Uiso 1 1 calc R
H12C H -0.4460 0.7008 0.4188 0.057 Uiso 1 1 calc R
C122 C -0.3420(4) 0.6182(4) 0.6435(4) 0.0419(13) Uani 1 1 d .
H12D H -0.2755 0.6392 0.6945 0.063 Uiso 1 1 calc R
H12E H -0.3319 0.5431 0.6248 0.063 Uiso 1 1 calc R
H12F H -0.4179 0.6261 0.6691 0.063 Uiso 1 1 calc R
C16 C 0.1620(4) 0.9116(4) 0.5444(4) 0.0383(12) Uani 1 1 d .
H16 H 0.1621 0.9756 0.5821 0.046 Uiso 1 1 calc R
C171 C -0.0063(4) 0.9450(4) 0.6880(3) 0.0464(13) Uani 1 1 d .
H17A H -0.0308 1.0166 0.6627 0.070 Uiso 1 1 calc R
H17B H 0.0796 0.9455 0.7140 0.070 Uiso 1 1 calc R
H17C H -0.0518 0.9257 0.7406 0.070 Uiso 1 1 calc R
O11 O -0.0110(2) 0.6598(2) 0.4923(2) 0.0323(7) Uani 1 1 d .
O31 O -0.2344(3) 0.7355(3) 0.3490(2) 0.0518(10) Uani 1 1 d D
H31 H -0.279(3) 0.795(3) 0.3456(16) 0.062 Uiso 1 1 d D
N4 N -0.1801(3) 0.5202(3) 0.4756(3) 0.0340(10) Uani 1 1 d .
N19 N -0.1384(3) 0.8154(3) 0.5844(3) 0.0327(9) Uani 1 1 d .
N22 N -0.3432(3) 0.6884(3) 0.5558(3) 0.0331(9) Uani 1 1 d .
Cu1 Cu -0.17914(4) 0.68197(4) 0.50851(4) 0.03099(17) Uani 1 1 d D
Cu2 Cu 0.0000 0.5000 0.5000 0.0311(2) Uani 1 2 d S
B7 B -0.0081(5) 0.4230(5) 0.2255(5) 0.0379(14) Uani 1 1 d .
F71 F 0.0371(3) 0.4768(3) 0.1513(3) 0.0845(11) Uani 1 1 d .
F72 F 0.0343(2) 0.3162(2) 0.2308(2) 0.0523(8) Uani 1 1 d .
F73 F -0.1343(3) 0.4232(2) 0.1998(3) 0.0782(11) Uani 1 1 d .
F74 F 0.0246(3) 0.4754(3) 0.3129(2) 0.0862(12) Uani 1 1 d .

loop_
_atom_site_aniso_label
_atom_site_aniso_U_11
_atom_site_aniso_U_22
_atom_site_aniso_U_33
_atom_site_aniso_U_23
_atom_site_aniso_U_13
_atom_site_aniso_U_12
C12 0.025(2) 0.028(3) 0.036(3) 0.004(2) -0.002(2) 0.0035(19)
C13 0.032(3) 0.041(3) 0.032(3) 0.002(2) 0.006(2) 0.004(2)
C14 0.028(2) 0.050(4) 0.036(3) 0.013(3) 0.007(2) 0.002(2)
C15 0.031(3) 0.046(4) 0.049(3) 0.017(3) -0.001(2) -0.007(2)
C17 0.038(3) 0.029(3) 0.026(3) 0.006(2) 0.0033(19) -0.002(2)
C18 0.045(3) 0.030(3) 0.028(3) 0.005(2) 0.001(2) 0.005(2)
C20 0.055(3) 0.036(3) 0.027(3) 0.003(2) 0.014(2) 0.008(2)
C21 0.037(3) 0.041(3) 0.034(3) 0.004(2) 0.014(2) 0.007(2)
C32 0.072(4) 0.055(4) 0.036(3) -0.006(3) 0.003(3) 0.004(3)
N5 0.025(2) 0.035(2) 0.034(2) 0.0019(19) 0.0077(17) 0.0019(17)
N6 0.040(3) 0.049(3) 0.053(3) -0.005(2) -0.007(2) -0.003(2)
C121 0.028(2) 0.049(3) 0.035(3) 0.004(2) -0.001(2) 0.003(2)
C122 0.045(3) 0.041(3) 0.042(3) 0.010(3) 0.013(2) 0.002(2)
C16 0.044(3) 0.030(3) 0.040(3) 0.003(2) 0.005(2) -0.006(2)
C171 0.060(3) 0.041(3) 0.035(3) -0.014(3) -0.003(2) 0.006(2)
O11 0.0266(16) 0.0305(19) 0.0409(19) -0.0033(15) 0.0091(13) 0.0002(13)
O31 0.060(2) 0.057(3) 0.039(2) 0.0082(18) 0.0124(18) 0.0252(18)
N4 0.0238(19) 0.032(2) 0.043(2) -0.0005(18) -0.0039(17) -0.0006(16)
N19 0.035(2) 0.032(2) 0.032(2) 0.0024(19) 0.0078(16) 0.0001(18)
N22 0.030(2) 0.032(2) 0.039(2) 0.0060(19) 0.0101(16) 0.0016(16)
Cu1 0.0274(3) 0.0307(3) 0.0353(3) 0.0005(3) 0.0064(2) 0.0015(2)
Cu2 0.0258(4) 0.0289(5) 0.0375(5) -0.0030(4) 0.0013(3) 0.0012(3)
B7 0.043(3) 0.026(3) 0.047(4) -0.002(3) 0.012(3) -0.010(3)
F71 0.114(3) 0.059(2) 0.096(3) 0.020(2) 0.063(2) 0.0025(19)
F72 0.0642(18) 0.0427(19) 0.0488(19) 0.0020(14) 0.0045(14) 0.0106(14)
F73 0.0416(18) 0.050(2) 0.137(3) -0.007(2) -0.0061(18) -0.0049(14)
F74 0.119(3) 0.081(3) 0.047(2) -0.0291(19) -0.0230(19) 0.027(2)

loop_
_atom_type_symbol
_atom_type_description
_atom_type_scat_dispersion_real
_atom_type_scat_dispersion_imag
_atom_type_scat_source
C C 0.0033 0.0016 'International Tables Vol C Tables 4.2.6.8 and 6.1.1.4'
H H 0.0000 0.0000 'International Tables Vol C Tables 4.2.6.8 and 6.1.1.4'
O O 0.0106 0.0060 'International Tables Vol C Tables 4.2.6.8 and 6.1.1.4'
N N 0.0061 0.0033 'International Tables Vol C Tables 4.2.6.8 and 6.1.1.4'
Cu Cu 0.3201 1.2651 'International Tables Vol C Tables 4.2.6.8 and 6.1.1.4'
B B 0.0013 0.0007 'International Tables Vol C Tables 4.2.6.8 and 6.1.1.4'
F F 0.0171 0.0103 'International Tables Vol C Tables 4.2.6.8 and 6.1.1.4'

loop_
_geom_angle_atom_site_label_1
_geom_angle_atom_site_label_2
_geom_angle_atom_site_label_3
_geom_angle
_geom_angle_site_symmetry_1
_geom_angle_site_symmetry_3
O11 C12 C13 119.9(4) . .
O11 C12 C17 120.5(4) . .
C13 C12 C17 119.6(4) . .
C14 C13 C12 121.6(5) . .
C14 C13 H13 119.2 . .
C12 C13 H13 119.2 . .
C13 C14 C15 118.7(4) . .
C13 C14 H14 120.6 . .
C15 C14 H14 120.6 . .
C16 C15 C14 120.5(4) . .
C16 C15 H15 119.8 . .
C14 C15 H15 119.8 . .
C16 C17 C12 117.0(4) . .
C16 C17 C18 118.9(4) . .
C12 C17 C18 124.0(4) . .
N19 C18 C17 121.7(4) . .
N19 C18 C171 119.8(4) . .
C17 C18 C171 118.6(4) . .
N19 C20 C21 107.7(4) . .
N19 C20 H20A 110.2 . .
C21 C20 H20A 110.2 . .
N19 C20 H20B 110.2 . .
C21 C20 H20B 110.2 . .
H20A C20 H20B 108.5 . .
N22 C21 C20 109.9(3) . .
N22 C21 H21A 109.7 . .
C20 C21 H21A 109.7 . .
N22 C21 H21B 109.7 . .
C20 C21 H21B 109.7 . .
H21A C21 H21B 108.2 . .
O31 C32 H32A 109.5 . .
O31 C32 H32B 109.5 . .
H32A C32 H32B 109.5 . .
O31 C32 H32C 109.5 . .
H32A C32 H32C 109.5 . .
H32B C32 H32C 109.5 . .
N6 N5 N4 178.2(5) . .
N22 C121 H12A 109.5 . .
N22 C121 H12B 109.5 . .
H12A C121 H12B 109.5 . .
N22 C121 H12C 109.5 . .
H12A C121 H12C 109.5 . .
H12B C121 H12C 109.5 . .
N22 C122 H12D 109.5 . .
N22 C122 H12E 109.5 . .
H12D C122 H12E 109.5 . .
N22 C122 H12F 109.5 . .
H12D C122 H12F 109.5 . .
H12E C122 H12F 109.5 . .
C15 C16 C17 122.5(5) . .
C15 C16 H16 118.7 . .
C17 C16 H16 118.7 . .
C18 C171 H17A 109.5 . .
C18 C171 H17B 109.5 . .
H17A C171 H17B 109.5 . .
C18 C171 H17C 109.5 . .
H17A C171 H17C 109.5 . .
H17B C171 H17C 109.5 . .
C12 O11 Cu1 125.6(3) . .
C12 O11 Cu2 133.1(3) . .
Cu1 O11 Cu2 100.78(13) . .
C32 O31 Cu1 119.9(3) . .
C32 O31 H31 124.6(16) . .
Cu1 O31 H31 111.1(14) . .
N5 N4 Cu2 126.6(3) . .
N5 N4 Cu1 129.0(3) . .
Cu2 N4 Cu1 96.53(14) . .
C18 N19 C20 120.3(4) . .
C18 N19 Cu1 127.0(3) . .
C20 N19 Cu1 111.2(3) . .
C122 N22 C121 109.4(3) . .
C122 N22 C21 110.4(4) . .
C121 N22 C21 108.5(3) . .
C122 N22 Cu1 109.8(3) . .
C121 N22 Cu1 114.7(3) . .
C21 N22 Cu1 103.9(2) . .
O11 Cu1 N19 91.57(13) . .
O11 Cu1 N22 166.94(13) . .
N19 Cu1 N22 87.04(15) . .
O11 Cu1 N4 79.08(13) . .
N19 Cu1 N4 158.14(14) . .
N22 Cu1 N4 97.62(15) . .
O11 Cu1 O31 93.27(12) . .
N19 Cu1 O31 105.58(14) . .
N22 Cu1 O31 99.62(13) . .
N4 Cu1 O31 94.73(14) . .
O11 Cu1 Cu2 39.94(8) . .
N19 Cu1 Cu2 122.81(10) . .
N22 Cu1 Cu2 132.51(11) . .
N4 Cu1 Cu2 41.27(9) . .
O31 Cu1 Cu2 105.27(9) . .
O11 Cu2 O11 179.999(11) . 3_566
O11 Cu2 N4 100.65(13) . 3_566
O11 Cu2 N4 79.35(13) 3_566 3_566
O11 Cu2 N4 79.35(13) . .
O11 Cu2 N4 100.65(13) 3_566 .
N4 Cu2 N4 180.00(4) 3_566 .
O11 Cu2 Cu1 140.72(8) . 3_566
O11 Cu2 Cu1 39.28(8) 3_566 3_566
N4 Cu2 Cu1 42.21(10) 3_566 3_566
N4 Cu2 Cu1 137.79(10) . 3_566
O11 Cu2 Cu1 39.28(8) . .
O11 Cu2 Cu1 140.72(8) 3_566 .
N4 Cu2 Cu1 137.80(10) 3_566 .
N4 Cu2 Cu1 42.21(10) . .
Cu1 Cu2 Cu1 179.999(1) 3_566 .
F74 B7 F71 109.7(5) . .
F74 B7 F73 110.1(5) . .
F71 B7 F73 106.8(5) . .
F74 B7 F72 111.1(5) . .
F71 B7 F72 109.4(5) . .
F73 B7 F72 109.6(4) . .

loop_
_geom_bond_atom_site_label_1
_geom_bond_atom_site_label_2
_geom_bond_distance
_geom_bond_site_symmetry_2
C12 O11 1.325(5) .
C12 C13 1.387(6) .
C12 C17 1.416(6) .
C13 C14 1.381(6) .
C13 H13 0.9300 .
C14 C15 1.390(6) .
C14 H14 0.9300 .
C15 C16 1.352(6) .
C15 H15 0.9300 .
C17 C16 1.404(6) .
C17 C18 1.464(6) .
C18 N19 1.304(5) .
C18 C171 1.511(6) .
C20 N19 1.475(5) .
C20 C21 1.506(6) .
C20 H20A 0.9700 .
C20 H20B 0.9700 .
C21 N22 1.490(6) .
C21 H21A 0.9700 .
C21 H21B 0.9700 .
C32 O31 1.410(6) .
C32 H32A 0.9600 .
C32 H32B 0.9600 .
C32 H32C 0.9600 .
N5 N6 1.131(5) .
N5 N4 1.193(5) .
C121 N22 1.483(5) .
C121 H12A 0.9600 .
C121 H12B 0.9600 .
C121 H12C 0.9600 .
C122 N22 1.456(5) .
C122 H12D 0.9600 .
C122 H12E 0.9600 .
C122 H12F 0.9600 .
C16 H16 0.9300 .
C171 H17A 0.9600 .
C171 H17B 0.9600 .
C171 H17C 0.9600 .
O11 Cu1 1.925(3) .
O11 Cu2 1.952(3) .
O31 Cu1 2.237(3) .
O31 H31 0.880(14) .
N4 Cu2 1.983(3) .
N4 Cu1 2.020(4) .
N19 Cu1 1.936(4) .
N22 Cu1 2.016(3) .
Cu1 Cu2 2.9876(6) .
Cu2 O11 1.952(3) 3_566
Cu2 N4 1.983(3) 3_566
Cu2 Cu1 2.9875(6) 3_566
B7 F74 1.338(6) .
B7 F71 1.354(6) .
B7 F73 1.385(6) .
B7 F72 1.382(6) .
